data_1562742
loop_
_publ_author_name
'Zhang, Dongfeng'
'Li, Peng'
'Gao, Yongxin'
'Song, Yaoyao'
'Zhu, Yaqin'
'Su, Hong'
'Yang, Beibei'
'Li, Li'
'Li, Gang'
'Gong, Ningbo'
'Lu, Yang'
'Shao, Huanjie'
'Yu, Chunrong'
'Huang, Haihong'

_publ_section_title
;
 Discovery of a Candidate Containing an
 (S)-3,3-Difluoro-1-(4-methylpiperazin-1-yl)-2,3-dihydro-1H-inden Scaffold
 as a Highly Potent Pan-Inhibitor of the BCR-ABL Kinase Including the
 T315I-Resistant Mutant for the Treatment of Chronic Myeloid Leukemia
;
_journal_name_full 'Journal of Medicinal Chemistry'
_journal_paper_doi 10.1021/acs.jmedchem.1c00082
_journal_year 2021
_chemical_absolute_configuration ad
_chemical_formula_moiety 'C68 H100 F4 N6 O21 S4'
_chemical_formula_sum 'C68 H100 F4 N6 O21 S4'
_chemical_formula_weight 1541.78
_space_group_IT_number 5
_space_group_name_Hall 'C 2y'
_space_group_name_H-M_alt 'C 1 2 1'
_symmetry_cell_setting monoclinic
_symmetry_space_group_name_Hall 'C 2y'
_symmetry_space_group_name_H-M 'C 1 2 1'
_atom_sites_solution_hydrogens geom
_atom_sites_solution_primary direct
_atom_sites_solution_secondary difmap
_audit_creation_method SHELXL-97
_cell_angle_alpha 90.00
_cell_angle_beta 132.313(5)
_cell_angle_gamma 90.00
_cell_formula_units_Z 2
_cell_length_a 32.412(12)
_cell_length_b 6.476(3)
_cell_length_c 23.549(8)
_cell_measurement_reflns_used 1782
_cell_measurement_temperature 295(2)
_cell_measurement_theta_max 72.0
_cell_measurement_theta_min 27.4
_cell_volume 3655(3)
_computing_structure_refinement 'SHELXL-97 (Sheldrick, 1997)'
_computing_structure_solution 'SHELXS-97 (Sheldrick, 1990)'
_diffrn_ambient_temperature 295(2)
_diffrn_measured_fraction_theta_full 0.975
_diffrn_measured_fraction_theta_max 0.975
_diffrn_measurement_device_type 'MicroMax 002+'
_diffrn_measurement_method /w/k
_diffrn_radiation_monochromator graphite
_diffrn_radiation_source 'fine-focus sealed tube'
_diffrn_radiation_type CuK\a
_diffrn_radiation_wavelength 1.54178
_diffrn_reflns_av_R_equivalents 0.0720
_diffrn_reflns_av_sigmaI/netI 0.0643
_diffrn_reflns_limit_h_max 39
_diffrn_reflns_limit_h_min -39
_diffrn_reflns_limit_k_max 3
_diffrn_reflns_limit_k_min -7
_diffrn_reflns_limit_l_max 29
_diffrn_reflns_limit_l_min -28
_diffrn_reflns_number 14137
_diffrn_reflns_theta_full 72.26
_diffrn_reflns_theta_max 72.26
_diffrn_reflns_theta_min 2.54
_diffrn_standards_decay_% 0
_diffrn_standards_interval_count 0
_diffrn_standards_interval_time 0
_diffrn_standards_number 0
_exptl_absorpt_coefficient_mu 1.941
_exptl_absorpt_correction_T_max 0.733
_exptl_absorpt_correction_T_min 0.454
_exptl_absorpt_correction_type multi-scan
_exptl_crystal_colour Colorless
_exptl_crystal_density_diffrn 1.401
_exptl_crystal_density_method 'not measured'
_exptl_crystal_description Prism
_exptl_crystal_F_000 1636
_exptl_crystal_size_max 0.61
_exptl_crystal_size_mid 0.36
_exptl_crystal_size_min 0.16
_refine_diff_density_max 0.406
_refine_diff_density_min -0.544
_refine_diff_density_rms 0.084
_refine_ls_abs_structure_details 'Flack H D (1983), Acta Cryst. A39, 876-881'
_refine_ls_abs_structure_Flack -0.02(2)
_refine_ls_extinction_coef 0.00149(15)
_refine_ls_extinction_expression Fc^*^=kFc[1+0.001xFc^2^\l^3^/sin(2\q)]^-1/4^
_refine_ls_extinction_method SHELXL
_refine_ls_goodness_of_fit_ref 1.015
_refine_ls_hydrogen_treatment mixed
_refine_ls_matrix_type full
_refine_ls_number_parameters 478
_refine_ls_number_reflns 4872
_refine_ls_number_restraints 5
_refine_ls_restrained_S_all 1.015
_refine_ls_R_factor_all 0.0624
_refine_ls_R_factor_gt 0.0562
_refine_ls_shift/su_max 0.000
_refine_ls_shift/su_mean 0.000
_refine_ls_structure_factor_coef Fsqd
_refine_ls_weighting_details 'calc w=1/[\s^2^(Fo^2^)+(0.0874P)^2^+0.0000P] where P=(Fo^2^+2Fc^2^)/3'
_refine_ls_weighting_scheme calc
_refine_ls_wR_factor_gt 0.1368
_refine_ls_wR_factor_ref 0.1426
_reflns_number_gt 3904
_reflns_number_total 4872
_reflns_threshold_expression >2sigma(I)
_cod_data_source_file jm1c00082_si_003.cif
_cod_data_source_block 5715
_cod_depositor_comments
;
The following automatic conversions were performed:

data item '_exptl_absorpt_correction_type' value 'Multi-scan' was
changed to 'multi-scan' in accordance with the
/home/data/users/saulius/crontab/automatic-downloads/rss-feeds/ACS/lib/dictionaries/cif_core.dic
dictionary named 'cif_core.dic' version 2.4.2 last updated on
2011-04-26.

Automatic conversion script
Id: cif_fix_values 7556 2019-12-06 15:28:31Z antanas 
;
_cod_original_cell_volume 3655(2)
_cod_original_sg_symbol_H-M C2
_cod_database_code 1562742

loop_
_symmetry_equiv_pos_as_xyz
'x, y, z'
'-x, y, -z'
'x+1/2, y+1/2, z'
'-x+1/2, y+1/2, -z'

loop_
_atom_site_label
_atom_site_type_symbol
_atom_site_fract_x
_atom_site_fract_y
_atom_site_fract_z
_atom_site_U_iso_or_equiv
_atom_site_adp_type
_atom_site_occupancy
_atom_site_symmetry_multiplicity
_atom_site_calc_flag
_atom_site_refinement_flags
_atom_site_disorder_assembly
_atom_site_disorder_group
F1 F -0.65264(11) -0.1538(4) -0.41192(14) 0.0546(6) Uani 1 1 d . . .
F2 F -0.69945(10) -0.0889(5) -0.37922(13) 0.0593(6) Uani 1 1 d . . .
S1 S -0.75262(4) -0.58996(16) -0.33847(5) 0.0484(3) Uani 1 1 d . . .
S2 S -0.49787(4) -0.3546(2) -0.34409(6) 0.0603(3) Uani 1 1 d . . .
N1 N -0.49561(17) 0.0493(9) -0.1069(2) 0.0735(13) Uani 1 1 d . . .
N2 N -0.62933(12) 0.3637(5) -0.45245(16) 0.0371(6) Uani 1 1 d D . .
H2B H -0.5990(17) 0.446(8) -0.431(3) 0.09(2) Uiso 1 1 d D . .
N3 N -0.62171(13) 0.2750(6) -0.56676(17) 0.0436(7) Uani 1 1 d D . .
H3C H -0.6502(15) 0.179(6) -0.592(2) 0.065 Uiso 1 1 d D . .
O1 O -0.49520(18) -0.1379(9) -0.1009(2) 0.1060(16) Uani 1 1 d . . .
O2 O -0.4660(2) 0.1699(9) -0.0542(2) 0.1126(17) Uani 1 1 d . . .
O3 O -0.77192(13) -0.1674(6) -0.25237(18) 0.0672(9) Uani 1 1 d . . .
O4 O -0.75647(15) -0.5412(6) -0.40236(16) 0.0707(10) Uani 1 1 d . . .
O5 O -0.80452(12) -0.5473(5) -0.35747(17) 0.0606(8) Uani 1 1 d . . .
O6 O -0.73254(14) -0.7962(5) -0.30899(17) 0.0630(8) Uani 1 1 d . . .
O7 O -0.41988(18) 0.0519(9) -0.1327(2) 0.1001(15) Uani 1 1 d . . .
O8 O -0.55633(13) -0.3130(6) -0.39142(19) 0.0727(10) Uani 1 1 d . A .
O9 O -0.48521(17) -0.5617(7) -0.3169(2) 0.0920(13) Uani 1 1 d . A .
C1 C -0.57870(17) 0.0134(7) -0.2428(2) 0.0488(9) Uani 1 1 d . . .
H1A H -0.5831 -0.1204 -0.2333 0.059 Uiso 1 1 calc R . .
C2 C -0.53558(16) 0.1379(8) -0.1857(2) 0.0523(10) Uani 1 1 d . . .
C3 C -0.52776(18) 0.3373(8) -0.1969(2) 0.0580(11) Uani 1 1 d . . .
H3A H -0.4983 0.4158 -0.1557 0.070 Uiso 1 1 calc R . .
C4 C -0.56433(17) 0.4206(7) -0.2706(2) 0.0487(9) Uani 1 1 d . . .
H4B H -0.5598 0.5547 -0.2798 0.058 Uiso 1 1 calc R . .
C5 C -0.60788(15) 0.2965(6) -0.3299(2) 0.0389(8) Uani 1 1 d . . .
C6 C -0.65360(14) 0.3501(6) -0.41525(19) 0.0380(8) Uani 1 1 d . . .
H6B H -0.6702 0.4833 -0.4205 0.046 Uiso 1 1 calc R . .
C7 C -0.69682(14) 0.1788(6) -0.4466(2) 0.0413(8) Uani 1 1 d . . .
H7B H -0.7277 0.2288 -0.4525 0.050 Uiso 1 1 calc R . .
H7C H -0.7112 0.1321 -0.4962 0.050 Uiso 1 1 calc R . .
C8 C -0.66691(16) 0.0032(6) -0.3885(2) 0.0426(8) Uani 1 1 d . . .
C9 C -0.61578(14) 0.1007(6) -0.31664(18) 0.0378(7) Uani 1 1 d . . .
C10 C -0.60568(16) 0.1657(6) -0.4523(2) 0.0442(8) Uani 1 1 d . . .
H10B H -0.6351 0.0631 -0.4817 0.053 Uiso 1 1 calc R . .
H10C H -0.5776 0.1157 -0.4000 0.053 Uiso 1 1 calc R . .
C11 C -0.57979(16) 0.1928(7) -0.4862(2) 0.0469(9) Uani 1 1 d . . .
H11B H -0.5486 0.2878 -0.4547 0.056 Uiso 1 1 calc R . .
H11C H -0.5657 0.0611 -0.4865 0.056 Uiso 1 1 calc R . .
C12 C -0.64601(16) 0.4705(6) -0.5677(2) 0.0467(9) Uani 1 1 d . . .
H12A H -0.6742 0.5188 -0.6202 0.056 Uiso 1 1 calc R . .
H12B H -0.6170 0.5747 -0.5388 0.056 Uiso 1 1 calc R . .
C13 C -0.67172(15) 0.4437(6) -0.53385(19) 0.0428(8) Uani 1 1 d . . .
H13A H -0.7026 0.3475 -0.5650 0.051 Uiso 1 1 calc R . .
H13B H -0.6862 0.5752 -0.5342 0.051 Uiso 1 1 calc R . .
C14 C -0.59557(19) 0.3013(9) -0.5993(2) 0.0612(12) Uani 1 1 d . . .
H14A H -0.6227 0.3539 -0.6507 0.092 Uiso 1 1 calc R . .
H14B H -0.5821 0.1703 -0.6001 0.092 Uiso 1 1 calc R . .
H14C H -0.5650 0.3966 -0.5682 0.092 Uiso 1 1 calc R . .
C15 C -0.69281(15) -0.4027(6) -0.19248(19) 0.0413(8) Uani 1 1 d . . .
C16 C -0.70187(18) -0.6040(8) -0.1658(2) 0.0537(10) Uani 1 1 d . . .
H16A H -0.6866 -0.7229 -0.1713 0.064 Uiso 1 1 calc R . .
H16B H -0.7412 -0.6273 -0.1950 0.064 Uiso 1 1 calc R . .
C17 C -0.6695(2) -0.5614(9) -0.0791(2) 0.0669(13) Uani 1 1 d . . .
H17A H -0.6938 -0.5748 -0.0689 0.080 Uiso 1 1 calc R . .
H17B H -0.6381 -0.6546 -0.0458 0.080 Uiso 1 1 calc R . .
C18 C -0.64986(18) -0.3374(9) -0.0687(2) 0.0595(12) Uani 1 1 d . . .
H18A H -0.6196 -0.2965 -0.0150 0.071 Uiso 1 1 calc R . .
C19 C -0.63384(16) -0.3314(7) -0.1180(2) 0.0488(9) Uani 1 1 d . . .
C20 C -0.7009(2) -0.1980(9) -0.1133(2) 0.0642(13) Uani 1 1 d . . .
H20A H -0.6904 -0.0538 -0.1007 0.077 Uiso 1 1 calc R . .
H20B H -0.7248 -0.2337 -0.1036 0.077 Uiso 1 1 calc R . .
C21 C -0.72971(17) -0.2439(7) -0.1969(2) 0.0485(9) Uani 1 1 d . . .
C22 C -0.6191(2) -0.1149(8) -0.1262(3) 0.0629(12) Uani 1 1 d . . .
H22A H -0.6097 -0.1223 -0.1570 0.094 Uiso 1 1 calc R . .
H22B H -0.5879 -0.0620 -0.0763 0.094 Uiso 1 1 calc R . .
H22C H -0.6506 -0.0250 -0.1504 0.094 Uiso 1 1 calc R . .
C23 C -0.58681(19) -0.4801(10) -0.0908(3) 0.0699(14) Uani 1 1 d . . .
H23A H -0.5797 -0.4696 -0.1242 0.105 Uiso 1 1 calc R . .
H23B H -0.5977 -0.6189 -0.0917 0.105 Uiso 1 1 calc R . .
H23C H -0.5536 -0.4450 -0.0394 0.105 Uiso 1 1 calc R . .
C24 C -0.70205(16) -0.4150(7) -0.2650(2) 0.0445(9) Uani 1 1 d . . .
H24A H -0.6666 -0.4494 -0.2495 0.067 Uiso 1 1 calc R . .
H24B H -0.7121 -0.2779 -0.2874 0.067 Uiso 1 1 calc R . .
C25 C -0.40418(16) -0.2116(7) -0.1921(2) 0.0471(9) Uani 1 1 d . . .
C26 C -0.3874(2) -0.4134(9) -0.1455(3) 0.0716(14) Uani 1 1 d . A .
H26A H -0.4010 -0.4138 -0.1193 0.086 Uiso 1 1 calc R . .
H26B H -0.4019 -0.5337 -0.1785 0.086 Uiso 1 1 calc R . .
C27 C -0.3233(2) -0.4098(11) -0.0877(3) 0.0900(19) Uani 1 1 d . . .
H27A H -0.3078 -0.4190 -0.0353 0.108 Uiso 1 1 calc R A .
H27B H -0.3088 -0.5224 -0.0970 0.108 Uiso 1 1 calc R . .
C28 C -0.31018(18) -0.2013(9) -0.1025(3) 0.0646(12) Uani 1 1 d . A .
H28A H -0.2722 -0.1894 -0.0824 0.077 Uiso 1 1 calc R . .
C29 C -0.35626(17) -0.1784(8) -0.1900(2) 0.0531(10) Uani 1 1 d . A .
C30 C -0.3257(2) -0.0349(10) -0.0728(3) 0.0782(17) Uani 1 1 d . . .
H30A H -0.3112 -0.0686 -0.0221 0.094 Uiso 1 1 calc R A .
H30B H -0.3123 0.1003 -0.0716 0.094 Uiso 1 1 calc R . .
C31 C -0.3885(2) -0.0453(9) -0.1323(3) 0.0623(12) Uani 1 1 d . A .
C32 C -0.3507(2) -0.3480(11) -0.2308(3) 0.0838(17) Uani 1 1 d . . .
H32A H -0.3796 -0.3309 -0.2854 0.126 Uiso 1 1 calc R A .
H32B H -0.3542 -0.4814 -0.2165 0.126 Uiso 1 1 calc R . .
H32C H -0.3149 -0.3369 -0.2157 0.126 Uiso 1 1 calc R . .
C33 C -0.3589(2) 0.0297(10) -0.2214(3) 0.0758(15) Uani 1 1 d . . .
H33A H -0.3883 0.0292 -0.2763 0.114 Uiso 1 1 calc R A .
H33B H -0.3240 0.0573 -0.2075 0.114 Uiso 1 1 calc R . .
H33C H -0.3661 0.1350 -0.2003 0.114 Uiso 1 1 calc R . .
C34 C -0.46546(17) -0.1850(8) -0.2646(2) 0.0568(11) Uani 1 1 d . A .
H34A H -0.4698 -0.0458 -0.2831 0.085 Uiso 1 1 calc R . .
H34B H -0.4868 -0.1926 -0.2493 0.085 Uiso 1 1 calc R . .
O10 O -0.4859(8) -0.225(4) -0.3826(11) 0.089(3) Uani 0.351(18) 1 d P A 1
O10' O -0.4748(4) -0.335(2) -0.3790(5) 0.089(3) Uani 0.649(18) 1 d P A 2
O1W O -0.5000 -0.1111(16) -0.5000 0.198(6) Uani 1 2 d SD B 2
H1WA H -0.5090 -0.1868 -0.5374 0.238 Uiso 0.50 1 d PRD B 2
H1WB H -0.4963 -0.1868 -0.4674 0.238 Uiso 0.50 1 d PRD B 2

loop_
_atom_site_aniso_label
_atom_site_aniso_U_11
_atom_site_aniso_U_22
_atom_site_aniso_U_33
_atom_site_aniso_U_23
_atom_site_aniso_U_13
_atom_site_aniso_U_12
F1 0.0760(16) 0.0369(13) 0.0519(13) -0.0051(10) 0.0435(13) -0.0012(11)
F2 0.0595(13) 0.0654(16) 0.0531(13) -0.0001(13) 0.0379(12) -0.0164(13)
S1 0.0541(5) 0.0427(5) 0.0279(4) -0.0014(4) 0.0192(4) 0.0030(4)
S2 0.0477(5) 0.0803(9) 0.0394(5) -0.0074(5) 0.0239(5) -0.0114(5)
N1 0.056(2) 0.106(4) 0.037(2) 0.016(2) 0.0225(19) 0.000(2)
N2 0.0384(15) 0.0375(18) 0.0269(13) 0.0021(11) 0.0186(12) 0.0010(12)
N3 0.0419(16) 0.051(2) 0.0279(14) -0.0008(13) 0.0194(14) -0.0046(14)
O1 0.081(3) 0.123(5) 0.057(2) 0.042(3) 0.023(2) 0.006(3)
O2 0.102(3) 0.148(5) 0.0295(17) -0.005(2) 0.0201(19) -0.007(3)
O3 0.0576(18) 0.076(2) 0.0532(18) 0.0106(16) 0.0311(16) 0.0215(17)
O4 0.096(2) 0.075(3) 0.0317(14) -0.0007(14) 0.0395(16) 0.0036(19)
O5 0.0519(16) 0.052(2) 0.0465(15) -0.0032(13) 0.0203(14) -0.0020(13)
O6 0.0722(19) 0.0429(17) 0.0410(15) -0.0017(13) 0.0248(15) 0.0074(14)
O7 0.092(3) 0.130(4) 0.089(3) -0.034(3) 0.066(3) -0.003(3)
O8 0.0496(17) 0.070(2) 0.0548(19) -0.0085(17) 0.0175(15) -0.0147(16)
O9 0.087(3) 0.066(3) 0.064(2) -0.020(2) 0.027(2) 0.007(2)
C1 0.053(2) 0.055(3) 0.0379(19) 0.0082(18) 0.0299(19) 0.0031(18)
C2 0.047(2) 0.074(3) 0.0274(17) 0.0063(19) 0.0215(17) 0.002(2)
C3 0.053(2) 0.075(3) 0.035(2) -0.014(2) 0.0253(19) -0.020(2)
C4 0.062(2) 0.046(2) 0.0372(18) -0.0090(17) 0.0329(18) -0.0139(19)
C5 0.0443(19) 0.039(2) 0.0320(17) -0.0039(14) 0.0249(16) -0.0029(15)
C6 0.0420(18) 0.035(2) 0.0305(16) 0.0019(13) 0.0217(15) 0.0040(14)
C7 0.0379(17) 0.045(2) 0.0341(17) -0.0030(15) 0.0215(16) -0.0012(15)
C8 0.048(2) 0.038(2) 0.0421(19) -0.0051(16) 0.0305(18) -0.0066(16)
C9 0.0395(18) 0.041(2) 0.0294(16) 0.0009(14) 0.0217(15) 0.0002(15)
C10 0.051(2) 0.041(2) 0.0372(18) 0.0063(16) 0.0287(17) 0.0100(17)
C11 0.0438(19) 0.055(2) 0.0317(17) 0.0059(17) 0.0214(16) 0.0089(17)
C12 0.046(2) 0.047(2) 0.0322(18) 0.0057(15) 0.0205(17) -0.0022(16)
C13 0.0428(19) 0.041(2) 0.0285(16) 0.0079(14) 0.0174(15) 0.0084(15)
C14 0.061(3) 0.085(4) 0.044(2) 0.005(2) 0.038(2) 0.001(2)
C15 0.0416(19) 0.049(2) 0.0275(16) -0.0015(15) 0.0209(15) -0.0043(16)
C16 0.055(2) 0.061(3) 0.0377(19) 0.002(2) 0.0283(18) -0.005(2)
C17 0.072(3) 0.087(4) 0.038(2) 0.014(2) 0.035(2) -0.002(3)
C18 0.060(2) 0.084(4) 0.0301(18) -0.008(2) 0.0285(19) -0.010(2)
C19 0.046(2) 0.061(3) 0.0297(17) -0.0042(17) 0.0212(16) -0.0076(19)
C20 0.070(3) 0.082(4) 0.045(2) -0.012(2) 0.041(2) -0.005(3)
C21 0.051(2) 0.053(2) 0.039(2) -0.0024(17) 0.029(2) 0.0005(18)
C22 0.069(3) 0.063(3) 0.054(2) -0.017(2) 0.040(2) -0.024(2)
C23 0.046(2) 0.098(4) 0.048(2) 0.012(3) 0.025(2) 0.009(2)
C24 0.051(2) 0.049(2) 0.0311(17) -0.0009(15) 0.0269(17) -0.0014(17)
C25 0.042(2) 0.048(2) 0.039(2) 0.0021(17) 0.0223(17) -0.0032(17)
C26 0.069(3) 0.069(4) 0.058(3) 0.015(2) 0.035(3) -0.007(3)
C27 0.069(3) 0.091(5) 0.061(3) 0.029(3) 0.023(3) 0.008(3)
C28 0.041(2) 0.072(3) 0.047(2) 0.001(2) 0.016(2) -0.004(2)
C29 0.045(2) 0.061(3) 0.044(2) -0.0029(19) 0.0255(19) -0.0045(19)
C30 0.069(3) 0.097(5) 0.043(2) -0.014(3) 0.027(2) -0.016(3)
C31 0.064(3) 0.074(4) 0.051(2) -0.010(2) 0.040(2) -0.007(2)
C32 0.080(3) 0.094(5) 0.091(4) -0.028(4) 0.063(3) -0.008(3)
C33 0.081(3) 0.075(4) 0.072(3) 0.008(3) 0.051(3) -0.017(3)
C34 0.044(2) 0.059(3) 0.045(2) 0.000(2) 0.0212(19) -0.0060(19)
O10 0.081(4) 0.139(11) 0.058(2) -0.018(6) 0.051(3) -0.014(6)
O10' 0.081(4) 0.139(11) 0.058(2) -0.018(6) 0.051(3) -0.014(6)
O1W 0.387(18) 0.118(8) 0.195(10) 0.000 0.239(12) 0.000

loop_
_atom_type_symbol
_atom_type_description
_atom_type_scat_dispersion_real
_atom_type_scat_dispersion_imag
_atom_type_scat_source
C C 0.0181 0.0091 'International Tables Vol C Tables 4.2.6.8 and 6.1.1.4'
H H 0.0000 0.0000 'International Tables Vol C Tables 4.2.6.8 and 6.1.1.4'
N N 0.0311 0.0180 'International Tables Vol C Tables 4.2.6.8 and 6.1.1.4'
O O 0.0492 0.0322 'International Tables Vol C Tables 4.2.6.8 and 6.1.1.4'
F F 0.0727 0.0534 'International Tables Vol C Tables 4.2.6.8 and 6.1.1.4'
S S 0.3331 0.5567 'International Tables Vol C Tables 4.2.6.8 and 6.1.1.4'

loop_
_geom_angle_atom_site_label_1
_geom_angle_atom_site_label_2
_geom_angle_atom_site_label_3
_geom_angle
_geom_angle_site_symmetry_1
_geom_angle_site_symmetry_3
_geom_angle_publ_flag
O6 S1 O5 112.3(2) . . ?
O6 S1 O4 113.2(2) . . ?
O5 S1 O4 111.4(2) . . ?
O6 S1 C24 107.5(2) . . ?
O5 S1 C24 107.34(18) . . ?
O4 S1 C24 104.4(2) . . ?
O9 S2 O8 110.8(2) . . ?
O9 S2 O10' 103.8(7) . . ?
O8 S2 O10' 117.4(5) . . ?
O9 S2 O10 134.5(10) . . ?
O8 S2 O10 100.0(9) . . ?
O10' S2 O10 30.8(7) . . ?
O9 S2 C34 108.7(2) . . ?
O8 S2 C34 103.7(2) . . ?
O10' S2 C34 112.3(5) . . ?
O10 S2 C34 94.8(9) . . ?
O2 N1 O1 125.6(5) . . ?
O2 N1 C2 117.0(5) . . ?
O1 N1 C2 117.4(5) . . ?
C10 N2 C13 108.9(3) . . ?
C10 N2 C6 114.3(3) . . ?
C13 N2 C6 111.6(3) . . ?
C10 N2 H2B 98(4) . . ?
C13 N2 H2B 103(4) . . ?
C6 N2 H2B 120(4) . . ?
C12 N3 C14 112.1(3) . . ?
C12 N3 C11 109.9(3) . . ?
C14 N3 C11 110.3(3) . . ?
C12 N3 H3C 106(3) . . ?
C14 N3 H3C 114(3) . . ?
C11 N3 H3C 104(3) . . ?
C2 C1 C9 115.8(4) . . ?
C2 C1 H1A 122.1 . . ?
C9 C1 H1A 122.1 . . ?
C1 C2 C3 124.1(4) . . ?
C1 C2 N1 117.0(4) . . ?
C3 C2 N1 118.9(4) . . ?
C2 C3 C4 119.4(4) . . ?
C2 C3 H3A 120.3 . . ?
C4 C3 H3A 120.3 . . ?
C3 C4 C5 117.7(4) . . ?
C3 C4 H4B 121.2 . . ?
C5 C4 H4B 121.2 . . ?
C9 C5 C4 121.7(3) . . ?
C9 C5 C6 110.2(3) . . ?
C4 C5 C6 128.1(4) . . ?
N2 C6 C7 115.1(3) . . ?
N2 C6 C5 110.5(3) . . ?
C7 C6 C5 103.3(3) . . ?
N2 C6 H6B 109.2 . . ?
C7 C6 H6B 109.2 . . ?
C5 C6 H6B 109.2 . . ?
C8 C7 C6 106.6(3) . . ?
C8 C7 H7B 110.4 . . ?
C6 C7 H7B 110.4 . . ?
C8 C7 H7C 110.4 . . ?
C6 C7 H7C 110.4 . . ?
H7B C7 H7C 108.6 . . ?
F2 C8 F1 104.4(3) . . ?
F2 C8 C9 113.3(3) . . ?
F1 C8 C9 110.5(3) . . ?
F2 C8 C7 112.4(3) . . ?
F1 C8 C7 111.9(3) . . ?
C9 C8 C7 104.6(3) . . ?
C5 C9 C1 121.2(4) . . ?
C5 C9 C8 111.6(3) . . ?
C1 C9 C8 127.2(4) . . ?
N2 C10 C11 111.5(3) . . ?
N2 C10 H10B 109.3 . . ?
C11 C10 H10B 109.3 . . ?
N2 C10 H10C 109.3 . . ?
C11 C10 H10C 109.3 . . ?
H10B C10 H10C 108.0 . . ?
N3 C11 C10 110.9(3) . . ?
N3 C11 H11B 109.5 . . ?
C10 C11 H11B 109.5 . . ?
N3 C11 H11C 109.5 . . ?
C10 C11 H11C 109.5 . . ?
H11B C11 H11C 108.0 . . ?
N3 C12 C13 111.8(3) . . ?
N3 C12 H12A 109.2 . . ?
C13 C12 H12A 109.2 . . ?
N3 C12 H12B 109.2 . . ?
C13 C12 H12B 109.2 . . ?
H12A C12 H12B 107.9 . . ?
C12 C13 N2 110.9(3) . . ?
C12 C13 H13A 109.5 . . ?
N2 C13 H13A 109.5 . . ?
C12 C13 H13B 109.5 . . ?
N2 C13 H13B 109.5 . . ?
H13A C13 H13B 108.0 . . ?
N3 C14 H14A 109.5 . . ?
N3 C14 H14B 109.5 . . ?
H14A C14 H14B 109.5 . . ?
N3 C14 H14C 109.5 . . ?
H14A C14 H14C 109.5 . . ?
H14B C14 H14C 109.5 . . ?
C24 C15 C21 113.8(3) . . ?
C24 C15 C16 117.4(3) . . ?
C21 C15 C16 103.9(3) . . ?
C24 C15 C19 116.3(3) . . ?
C21 C15 C19 100.9(3) . . ?
C16 C15 C19 102.4(3) . . ?
C15 C16 C17 103.6(4) . . ?
C15 C16 H16A 111.0 . . ?
C17 C16 H16A 111.0 . . ?
C15 C16 H16B 111.0 . . ?
C17 C16 H16B 111.0 . . ?
H16A C16 H16B 109.0 . . ?
C18 C17 C16 102.5(3) . . ?
C18 C17 H17A 111.3 . . ?
C16 C17 H17A 111.3 . . ?
C18 C17 H17B 111.3 . . ?
C16 C17 H17B 111.3 . . ?
H17A C17 H17B 109.2 . . ?
C20 C18 C17 108.0(4) . . ?
C20 C18 C19 102.9(3) . . ?
C17 C18 C19 102.3(4) . . ?
C20 C18 H18A 114.1 . . ?
C17 C18 H18A 114.1 . . ?
C19 C18 H18A 114.1 . . ?
C23 C19 C22 108.7(4) . . ?
C23 C19 C15 113.9(4) . . ?
C22 C19 C15 112.3(3) . . ?
C23 C19 C18 114.1(4) . . ?
C22 C19 C18 113.8(4) . . ?
C15 C19 C18 93.4(3) . . ?
C18 C20 C21 102.1(3) . . ?
C18 C20 H20A 111.3 . . ?
C21 C20 H20A 111.3 . . ?
C18 C20 H20B 111.3 . . ?
C21 C20 H20B 111.3 . . ?
H20A C20 H20B 109.2 . . ?
O3 C21 C15 128.7(3) . . ?
O3 C21 C20 125.6(4) . . ?
C15 C21 C20 105.7(3) . . ?
C19 C22 H22A 109.5 . . ?
C19 C22 H22B 109.5 . . ?
H22A C22 H22B 109.5 . . ?
C19 C22 H22C 109.5 . . ?
H22A C22 H22C 109.5 . . ?
H22B C22 H22C 109.5 . . ?
C19 C23 H23A 109.5 . . ?
C19 C23 H23B 109.5 . . ?
H23A C23 H23B 109.5 . . ?
C19 C23 H23C 109.5 . . ?
H23A C23 H23C 109.5 . . ?
H23B C23 H23C 109.5 . . ?
C15 C24 S1 118.8(3) . . ?
C15 C24 H24A 107.6 . . ?
S1 C24 H24A 107.6 . . ?
C15 C24 H24B 107.6 . . ?
S1 C24 H24B 107.6 . . ?
H24A C24 H24B 107.0 . . ?
C34 C25 C29 123.1(3) . . ?
C34 C25 C26 117.4(4) . . ?
C29 C25 C26 103.3(4) . . ?
C34 C25 C31 108.7(4) . . ?
C29 C25 C31 99.6(3) . . ?
C26 C25 C31 101.4(4) . . ?
C27 C26 C25 103.6(4) . . ?
C27 C26 H26A 111.0 . . ?
C25 C26 H26A 111.0 . . ?
C27 C26 H26B 111.0 . . ?
C25 C26 H26B 111.0 . . ?
H26A C26 H26B 109.0 . . ?
C28 C27 C26 103.3(4) . . ?
C28 C27 H27A 111.1 . . ?
C26 C27 H27A 111.1 . . ?
C28 C27 H27B 111.1 . . ?
C26 C27 H27B 111.1 . . ?
H27A C27 H27B 109.1 . . ?
C27 C28 C29 102.9(4) . . ?
C27 C28 C30 106.7(5) . . ?
C29 C28 C30 102.8(4) . . ?
C27 C28 H28A 114.4 . . ?
C29 C28 H28A 114.4 . . ?
C30 C28 H28A 114.4 . . ?
C33 C29 C28 115.2(4) . . ?
C33 C29 C25 112.7(4) . . ?
C28 C29 C25 94.5(3) . . ?
C33 C29 C32 108.8(4) . . ?
C28 C29 C32 110.5(4) . . ?
C25 C29 C32 114.7(4) . . ?
C31 C30 C28 101.3(4) . . ?
C31 C30 H30A 111.5 . . ?
C28 C30 H30A 111.5 . . ?
C31 C30 H30B 111.5 . . ?
C28 C30 H30B 111.5 . . ?
H30A C30 H30B 109.3 . . ?
O7 C31 C30 126.6(5) . . ?
O7 C31 C25 126.8(4) . . ?
C30 C31 C25 106.6(4) . . ?
C29 C32 H32A 109.5 . . ?
C29 C32 H32B 109.5 . . ?
H32A C32 H32B 109.5 . . ?
C29 C32 H32C 109.5 . . ?
H32A C32 H32C 109.5 . . ?
H32B C32 H32C 109.5 . . ?
C29 C33 H33A 109.5 . . ?
C29 C33 H33B 109.5 . . ?
H33A C33 H33B 109.5 . . ?
C29 C33 H33C 109.5 . . ?
H33A C33 H33C 109.5 . . ?
H33B C33 H33C 109.5 . . ?
C25 C34 S2 120.6(3) . . ?
C25 C34 H34A 107.2 . . ?
S2 C34 H34A 107.2 . . ?
C25 C34 H34B 107.2 . . ?
S2 C34 H34B 107.2 . . ?
H34A C34 H34B 106.8 . . ?
H1WA O1W H1WB 109.8 . . ?

loop_
_geom_bond_atom_site_label_1
_geom_bond_atom_site_label_2
_geom_bond_distance
_geom_bond_site_symmetry_2
_geom_bond_publ_flag
F1 C8 1.377(4) . ?
F2 C8 1.351(4) . ?
S1 O6 1.442(3) . ?
S1 O5 1.447(3) . ?
S1 O4 1.458(3) . ?
S1 C24 1.774(4) . ?
S2 O9 1.423(5) . ?
S2 O8 1.436(4) . ?
S2 O10' 1.441(9) . ?
S2 O10 1.46(2) . ?
S2 C34 1.780(5) . ?
N1 O2 1.212(6) . ?
N1 O1 1.220(7) . ?
N1 C2 1.488(5) . ?
N2 C10 1.493(5) . ?
N2 C13 1.512(4) . ?
N2 C6 1.524(4) . ?
N2 H2B 0.92(2) . ?
N3 C12 1.483(5) . ?
N3 C14 1.487(5) . ?
N3 C11 1.502(4) . ?
N3 H3C 0.92(2) . ?
O3 C21 1.190(5) . ?
O7 C31 1.192(6) . ?
C1 C2 1.371(6) . ?
C1 C9 1.404(5) . ?
C1 H1A 0.9300 . ?
C2 C3 1.376(7) . ?
C3 C4 1.391(6) . ?
C3 H3A 0.9300 . ?
C4 C5 1.391(5) . ?
C4 H4B 0.9300 . ?
C5 C9 1.370(5) . ?
C5 C6 1.532(5) . ?
C6 C7 1.532(5) . ?
C6 H6B 0.9800 . ?
C7 C8 1.523(6) . ?
C7 H7B 0.9700 . ?
C7 H7C 0.9700 . ?
C8 C9 1.494(5) . ?
C10 C11 1.509(5) . ?
C10 H10B 0.9700 . ?
C10 H10C 0.9700 . ?
C11 H11B 0.9700 . ?
C11 H11C 0.9700 . ?
C12 C13 1.501(5) . ?
C12 H12A 0.9700 . ?
C12 H12B 0.9700 . ?
C13 H13A 0.9700 . ?
C13 H13B 0.9700 . ?
C14 H14A 0.9600 . ?
C14 H14B 0.9600 . ?
C14 H14C 0.9600 . ?
C15 C24 1.524(4) . ?
C15 C21 1.526(6) . ?
C15 C16 1.558(6) . ?
C15 C19 1.559(5) . ?
C16 C17 1.568(6) . ?
C16 H16A 0.9700 . ?
C16 H16B 0.9700 . ?
C17 C18 1.535(8) . ?
C17 H17A 0.9700 . ?
C17 H17B 0.9700 . ?
C18 C20 1.522(7) . ?
C18 C19 1.560(5) . ?
C18 H18A 0.9800 . ?
C19 C23 1.532(7) . ?
C19 C22 1.534(7) . ?
C20 C21 1.537(5) . ?
C20 H20A 0.9700 . ?
C20 H20B 0.9700 . ?
C22 H22A 0.9600 . ?
C22 H22B 0.9600 . ?
C22 H22C 0.9600 . ?
C23 H23A 0.9600 . ?
C23 H23B 0.9600 . ?
C23 H23C 0.9600 . ?
C24 H24A 0.9700 . ?
C24 H24B 0.9700 . ?
C25 C34 1.524(6) . ?
C25 C29 1.537(6) . ?
C25 C26 1.550(7) . ?
C25 C31 1.561(6) . ?
C26 C27 1.536(7) . ?
C26 H26A 0.9700 . ?
C26 H26B 0.9700 . ?
C27 C28 1.526(8) . ?
C27 H27A 0.9700 . ?
C27 H27B 0.9700 . ?
C28 C29 1.535(6) . ?
C28 C30 1.543(8) . ?
C28 H28A 0.9800 . ?
C29 C33 1.512(7) . ?
C29 C32 1.546(7) . ?
C30 C31 1.505(7) . ?
C30 H30A 0.9700 . ?
C30 H30B 0.9700 . ?
C32 H32A 0.9600 . ?
C32 H32B 0.9600 . ?
C32 H32C 0.9600 . ?
C33 H33A 0.9600 . ?
C33 H33B 0.9600 . ?
C33 H33C 0.9600 . ?
C34 H34A 0.9700 . ?
C34 H34B 0.9700 . ?
O1W H1WA 0.8692 . ?
O1W H1WB 0.8481 . ?

loop_
_geom_torsion_atom_site_label_1
_geom_torsion_atom_site_label_2
_geom_torsion_atom_site_label_3
_geom_torsion_atom_site_label_4
_geom_torsion
_geom_torsion_site_symmetry_1
_geom_torsion_site_symmetry_2
_geom_torsion_site_symmetry_3
_geom_torsion_site_symmetry_4
_geom_torsion_publ_flag
C9 C1 C2 C3 0.8(6) . . . . ?
C9 C1 C2 N1 -179.9(3) . . . . ?
O2 N1 C2 C1 -162.9(4) . . . . ?
O1 N1 C2 C1 17.5(7) . . . . ?
O2 N1 C2 C3 16.4(6) . . . . ?
O1 N1 C2 C3 -163.2(5) . . . . ?
C1 C2 C3 C4 -1.8(7) . . . . ?
N1 C2 C3 C4 179.0(4) . . . . ?
C2 C3 C4 C5 0.5(6) . . . . ?
C3 C4 C5 C9 1.7(6) . . . . ?
C3 C4 C5 C6 179.8(4) . . . . ?
C10 N2 C6 C7 -53.2(4) . . . . ?
C13 N2 C6 C7 71.0(4) . . . . ?
C10 N2 C6 C5 63.3(4) . . . . ?
C13 N2 C6 C5 -172.5(3) . . . . ?
C9 C5 C6 N2 -110.7(3) . . . . ?
C4 C5 C6 N2 71.0(5) . . . . ?
C9 C5 C6 C7 12.9(4) . . . . ?
C4 C5 C6 C7 -165.4(4) . . . . ?
N2 C6 C7 C8 101.7(3) . . . . ?
C5 C6 C7 C8 -18.8(3) . . . . ?
C6 C7 C8 F2 141.5(3) . . . . ?
C6 C7 C8 F1 -101.4(3) . . . . ?
C6 C7 C8 C9 18.2(3) . . . . ?
C4 C5 C9 C1 -2.8(5) . . . . ?
C6 C5 C9 C1 178.8(3) . . . . ?
C4 C5 C9 C8 176.8(3) . . . . ?
C6 C5 C9 C8 -1.6(4) . . . . ?
C2 C1 C9 C5 1.5(5) . . . . ?
C2 C1 C9 C8 -178.1(3) . . . . ?
F2 C8 C9 C5 -133.3(3) . . . . ?
F1 C8 C9 C5 110.0(3) . . . . ?
C7 C8 C9 C5 -10.5(4) . . . . ?
F2 C8 C9 C1 46.3(5) . . . . ?
F1 C8 C9 C1 -70.4(4) . . . . ?
C7 C8 C9 C1 169.0(3) . . . . ?
C13 N2 C10 C11 57.3(4) . . . . ?
C6 N2 C10 C11 -177.1(3) . . . . ?
C12 N3 C11 C10 55.8(4) . . . . ?
C14 N3 C11 C10 179.9(4) . . . . ?
N2 C10 C11 N3 -57.7(4) . . . . ?
C14 N3 C12 C13 -179.3(3) . . . . ?
C11 N3 C12 C13 -56.3(4) . . . . ?
N3 C12 C13 N2 57.6(4) . . . . ?
C10 N2 C13 C12 -56.9(4) . . . . ?
C6 N2 C13 C12 175.9(3) . . . . ?
C24 C15 C16 C17 160.5(4) . . . . ?
C21 C15 C16 C17 -72.9(4) . . . . ?
C19 C15 C16 C17 31.8(4) . . . . ?
C15 C16 C17 C18 4.1(5) . . . . ?
C16 C17 C18 C20 69.5(4) . . . . ?
C16 C17 C18 C19 -38.7(4) . . . . ?
C24 C15 C19 C23 -64.4(5) . . . . ?
C21 C15 C19 C23 172.0(4) . . . . ?
C16 C15 C19 C23 65.0(4) . . . . ?
C24 C15 C19 C22 59.8(5) . . . . ?
C21 C15 C19 C22 -63.8(4) . . . . ?
C16 C15 C19 C22 -170.8(3) . . . . ?
C24 C15 C19 C18 177.2(4) . . . . ?
C21 C15 C19 C18 53.6(4) . . . . ?
C16 C15 C19 C18 -53.4(4) . . . . ?
C20 C18 C19 C23 -173.5(4) . . . . ?
C17 C18 C19 C23 -61.4(5) . . . . ?
C20 C18 C19 C22 60.9(5) . . . . ?
C17 C18 C19 C22 172.9(4) . . . . ?
C20 C18 C19 C15 -55.3(4) . . . . ?
C17 C18 C19 C15 56.7(4) . . . . ?
C17 C18 C20 C21 -72.4(4) . . . . ?
C19 C18 C20 C21 35.4(5) . . . . ?
C24 C15 C21 O3 19.5(6) . . . . ?
C16 C15 C21 O3 -109.3(5) . . . . ?
C19 C15 C21 O3 144.8(5) . . . . ?
C24 C15 C21 C20 -160.1(4) . . . . ?
C16 C15 C21 C20 71.1(4) . . . . ?
C19 C15 C21 C20 -34.8(4) . . . . ?
C18 C20 C21 O3 -179.8(5) . . . . ?
C18 C20 C21 C15 -0.2(5) . . . . ?
C21 C15 C24 S1 -90.1(4) . . . . ?
C16 C15 C24 S1 31.4(5) . . . . ?
C19 C15 C24 S1 153.2(3) . . . . ?
O6 S1 C24 C15 -67.4(3) . . . . ?
O5 S1 C24 C15 53.6(4) . . . . ?
O4 S1 C24 C15 172.0(3) . . . . ?
C34 C25 C26 C27 169.0(4) . . . . ?
C29 C25 C26 C27 30.0(5) . . . . ?
C31 C25 C26 C27 -72.8(5) . . . . ?
C25 C26 C27 C28 4.4(6) . . . . ?
C26 C27 C28 C29 -37.4(6) . . . . ?
C26 C27 C28 C30 70.4(6) . . . . ?
C27 C28 C29 C33 172.0(5) . . . . ?
C30 C28 C29 C33 61.3(5) . . . . ?
C27 C28 C29 C25 54.3(5) . . . . ?
C30 C28 C29 C25 -56.4(4) . . . . ?
C27 C28 C29 C32 -64.2(5) . . . . ?
C30 C28 C29 C32 -174.9(4) . . . . ?
C34 C25 C29 C33 53.3(6) . . . . ?
C26 C25 C29 C33 -170.8(4) . . . . ?
C31 C25 C29 C33 -66.6(4) . . . . ?
C34 C25 C29 C28 173.0(4) . . . . ?
C26 C25 C29 C28 -51.0(4) . . . . ?
C31 C25 C29 C28 53.2(4) . . . . ?
C34 C25 C29 C32 -72.0(6) . . . . ?
C26 C25 C29 C32 64.0(5) . . . . ?
C31 C25 C29 C32 168.2(4) . . . . ?
C27 C28 C30 C31 -71.8(5) . . . . ?
C29 C28 C30 C31 36.1(5) . . . . ?
C28 C30 C31 O7 177.5(6) . . . . ?
C28 C30 C31 C25 -1.2(5) . . . . ?
C34 C25 C31 O7 17.7(7) . . . . ?
C29 C25 C31 O7 147.7(6) . . . . ?
C26 C25 C31 O7 -106.5(6) . . . . ?
C34 C25 C31 C30 -163.6(4) . . . . ?
C29 C25 C31 C30 -33.6(5) . . . . ?
C26 C25 C31 C30 72.2(5) . . . . ?
C29 C25 C34 S2 66.1(5) . . . . ?
C26 C25 C34 S2 -64.2(5) . . . . ?
C31 C25 C34 S2 -178.4(3) . . . . ?
O9 S2 C34 C25 48.7(4) . . . . ?
O8 S2 C34 C25 166.7(3) . . . . ?
O10' S2 C34 C25 -65.5(7) . . . . ?
O10 S2 C34 C25 -91.8(10) . . . . ?
